data_4065505
loop_
_publ_author_name
'Oertel, Anna Magdalena'
'Ritleng, Vincent'
'Burr, Lo\"ic'
'Chetcuti, Michael J.'

_publ_section_title
;
 Synthesis and Structural Characterization of Half-Sandwich Nickel
 Complexes Bearing Two Different N-Heterocyclic Carbene Ligands
;
_journal_issue 24
_journal_name_full Organometallics
_journal_page_first 6685
_journal_paper_doi 10.1021/om200864z
_journal_volume 30
_journal_year 2011
_chemical_formula_moiety 'C31 H37 N4 Ni, F6 P'
_chemical_formula_sum 'C31 H37 F6 N4 Ni P'
_chemical_formula_weight 669.33
_chemical_name_systematic
;
 ?
;
_space_group_IT_number 14
_symmetry_cell_setting monoclinic
_symmetry_space_group_name_Hall '-P 2ybc'
_symmetry_space_group_name_H-M 'P 1 21/c 1'
_atom_sites_solution_hydrogens geom
_atom_sites_solution_primary direct
_atom_sites_solution_secondary difmap
_audit_creation_method SHELXL-97
_cell_angle_alpha 90.00
_cell_angle_beta 97.070(2)
_cell_angle_gamma 90.00
_cell_formula_units_Z 4
_cell_length_a 9.1782(2)
_cell_length_b 18.5195(6)
_cell_length_c 18.6420(6)
_cell_measurement_reflns_used 16297
_cell_measurement_temperature 173(2)
_cell_measurement_theta_max 27.485
_cell_measurement_theta_min 0.998
_cell_volume 3144.59(16)
_computing_cell_refinement 'Denzo (Nonius B.V., 1998)'
_computing_data_collection 'Collect (Nonius B.V., 1998)'
_computing_data_reduction 'Denzo (Nonius B.V., 1998)'
_computing_molecular_graphics 'PLATON 98 (Spek, 1998)'
_computing_publication_material 'SHELXL-97 (Sheldrick, 1997)'
_computing_structure_refinement 'SHELXL-97 (Sheldrick, 1997)'
_computing_structure_solution 'SHELXS-97 (Sheldrick, 1997)'
_diffrn_ambient_temperature 173(2)
_diffrn_measured_fraction_theta_full 0.997
_diffrn_measured_fraction_theta_max 0.997
_diffrn_measurement_device_type KappaCCD
_diffrn_measurement_method 'phi and omega scans'
_diffrn_radiation_monochromator graphite
_diffrn_radiation_source 'fine-focus sealed tube'
_diffrn_radiation_type MoK\a
_diffrn_radiation_wavelength 0.71073
_diffrn_reflns_av_R_equivalents 0.0612
_diffrn_reflns_av_sigmaI/netI 0.0530
_diffrn_reflns_limit_h_max 11
_diffrn_reflns_limit_h_min -11
_diffrn_reflns_limit_k_max 24
_diffrn_reflns_limit_k_min -21
_diffrn_reflns_limit_l_max 24
_diffrn_reflns_limit_l_min -16
_diffrn_reflns_number 23130
_diffrn_reflns_theta_full 27.47
_diffrn_reflns_theta_max 27.47
_diffrn_reflns_theta_min 1.56
_exptl_absorpt_coefficient_mu 0.731
_exptl_absorpt_correction_type none
_exptl_crystal_colour green
_exptl_crystal_density_diffrn 1.414
_exptl_crystal_density_method 'not measured'
_exptl_crystal_description prism
_exptl_crystal_F_000 1392
_exptl_crystal_size_max 0.46
_exptl_crystal_size_mid 0.22
_exptl_crystal_size_min 0.15
_refine_diff_density_max 0.802
_refine_diff_density_min -0.661
_refine_diff_density_rms 0.093
_refine_ls_extinction_method none
_refine_ls_goodness_of_fit_ref 1.042
_refine_ls_hydrogen_treatment constr
_refine_ls_matrix_type full
_refine_ls_number_parameters 396
_refine_ls_number_reflns 7155
_refine_ls_number_restraints 0
_refine_ls_restrained_S_all 1.042
_refine_ls_R_factor_all 0.0714
_refine_ls_R_factor_gt 0.0510
_refine_ls_shift/su_max 0.001
_refine_ls_shift/su_mean 0.000
_refine_ls_structure_factor_coef Fsqd
_refine_ls_weighting_details 'calc w=1/[\s^2^(Fo^2^)+(0.0729P)^2^+2.7443P] where P=(Fo^2^+2Fc^2^)/3'
_refine_ls_weighting_scheme calc
_refine_ls_wR_factor_gt 0.1304
_refine_ls_wR_factor_ref 0.1450
_reflns_number_gt 5568
_reflns_number_total 7155
_reflns_threshold_expression I>2sigma(I)
_cod_data_source_file om200864z_si_002.cif
_cod_data_source_block chet25
_cod_depositor_comments
;
The following automatic conversions were performed:

'_symmetry_cell_setting' value 'Monoclinic' changed to 'monoclinic'
according to /home/saulius/struct/CIF-dictionaries/cif_core.dic
dictionary named 'cif_core.dic' version 2.4.1 from 2010-06-29.

Automatic conversion script
Id: cif_fix_values 1715 2011-07-08 13:25:40Z adriana 
;
_cod_original_sg_symbol_H-M 'P 21/c'
_cod_database_code 4065505

loop_
_symmetry_equiv_pos_as_xyz
'x, y, z'
'-x, y+1/2, -z+1/2'
'-x, -y, -z'
'x, -y-1/2, z-1/2'

loop_
_atom_site_label
_atom_site_type_symbol
_atom_site_fract_x
_atom_site_fract_y
_atom_site_fract_z
_atom_site_U_iso_or_equiv
_atom_site_adp_type
_atom_site_occupancy
_atom_site_symmetry_multiplicity
_atom_site_calc_flag
_atom_site_refinement_flags
C1 C 0.8811(3) 0.26943(13) 0.39602(13) 0.0232(5) Uani 1 1 d .
C2 C 0.7672(3) 0.28370(18) 0.28142(16) 0.0405(7) Uani 1 1 d .
H2 H 0.7460 0.2789 0.2305 0.049 Uiso 1 1 calc R
C3 C 0.6918(3) 0.32255(18) 0.32423(15) 0.0400(7) Uani 1 1 d .
H3 H 0.6065 0.3505 0.3098 0.048 Uiso 1 1 calc R
C4 C 0.9967(3) 0.21344(16) 0.29433(14) 0.0308(6) Uani 1 1 d .
C5 C 1.1289(3) 0.24988(18) 0.28907(16) 0.0384(7) Uani 1 1 d .
C6 C 1.2369(4) 0.2134(2) 0.25725(17) 0.0444(8) Uani 1 1 d .
H6 H 1.3274 0.2370 0.2532 0.053 Uiso 1 1 calc R
C7 C 1.2160(4) 0.14334(19) 0.23124(15) 0.0423(8) Uani 1 1 d .
C8 C 1.0819(4) 0.11129(18) 0.23438(15) 0.0410(7) Uani 1 1 d .
H8 H 1.0662 0.0639 0.2154 0.049 Uiso 1 1 calc R
C9 C 0.9679(3) 0.14522(17) 0.26419(14) 0.0346(6) Uani 1 1 d .
C10 C 1.1540(4) 0.3263(2) 0.3155(2) 0.0580(10) Uani 1 1 d .
H10A H 1.0675 0.3557 0.2991 0.087 Uiso 1 1 calc R
H10B H 1.2400 0.3464 0.2962 0.087 Uiso 1 1 calc R
H10C H 1.1710 0.3266 0.3684 0.087 Uiso 1 1 calc R
C11 C 1.3383(4) 0.1046(2) 0.19973(19) 0.0585(10) Uani 1 1 d .
H11A H 1.3604 0.0591 0.2258 0.088 Uiso 1 1 calc R
H11B H 1.4262 0.1351 0.2045 0.088 Uiso 1 1 calc R
H11C H 1.3077 0.0943 0.1485 0.088 Uiso 1 1 calc R
C12 C 0.8196(4) 0.1101(2) 0.26019(18) 0.0467(8) Uani 1 1 d .
H12A H 0.7625 0.1215 0.2136 0.070 Uiso 1 1 calc R
H12B H 0.7679 0.1283 0.2995 0.070 Uiso 1 1 calc R
H12C H 0.8316 0.0577 0.2649 0.070 Uiso 1 1 calc R
C13 C 0.7247(3) 0.36162(14) 0.45067(14) 0.0270(5) Uani 1 1 d .
C14 C 0.6295(3) 0.33958(15) 0.49876(15) 0.0311(6) Uani 1 1 d .
C15 C 0.5952(3) 0.38867(16) 0.55076(16) 0.0337(6) Uani 1 1 d .
H15 H 0.5315 0.3740 0.5845 0.040 Uiso 1 1 calc R
C16 C 0.6515(3) 0.45861(16) 0.55478(16) 0.0331(6) Uani 1 1 d .
C17 C 0.7435(3) 0.47902(16) 0.50463(16) 0.0356(6) Uani 1 1 d .
H17 H 0.7813 0.5268 0.5062 0.043 Uiso 1 1 calc R
C18 C 0.7818(3) 0.43195(15) 0.45243(15) 0.0324(6) Uani 1 1 d .
C19 C 0.5664(4) 0.26459(18) 0.4959(2) 0.0481(8) Uani 1 1 d .
H19A H 0.5174 0.2549 0.4472 0.072 Uiso 1 1 calc R
H19B H 0.4951 0.2605 0.5308 0.072 Uiso 1 1 calc R
H19C H 0.6455 0.2295 0.5080 0.072 Uiso 1 1 calc R
C20 C 0.6133(4) 0.51075(18) 0.61155(17) 0.0431(7) Uani 1 1 d .
H20A H 0.7037 0.5295 0.6386 0.065 Uiso 1 1 calc R
H20B H 0.5553 0.4858 0.6447 0.065 Uiso 1 1 calc R
H20C H 0.5560 0.5508 0.5883 0.065 Uiso 1 1 calc R
C21 C 0.8842(4) 0.45531(18) 0.3990(2) 0.0485(8) Uani 1 1 d .
H21A H 0.9097 0.5063 0.4069 0.073 Uiso 1 1 calc R
H21B H 0.8354 0.4487 0.3497 0.073 Uiso 1 1 calc R
H21C H 0.9737 0.4260 0.4059 0.073 Uiso 1 1 calc R
C22 C 1.1755(4) 0.22762(19) 0.56483(17) 0.0461(8) Uani 1 1 d .
H22 H 1.2533 0.1938 0.5648 0.055 Uiso 1 1 calc R
C23 C 1.1748(4) 0.2971(2) 0.53817(19) 0.0487(8) Uani 1 1 d .
H23 H 1.2537 0.3208 0.5195 0.058 Uiso 1 1 calc R
C24 C 1.0351(4) 0.32604(18) 0.54390(18) 0.0480(9) Uani 1 1 d .
H24 H 1.0008 0.3717 0.5257 0.058 Uiso 1 1 calc R
C25 C 0.9541(4) 0.2770(2) 0.58083(16) 0.0504(9) Uani 1 1 d .
H25 H 0.8594 0.2848 0.5950 0.060 Uiso 1 1 calc R
C26 C 1.0389(4) 0.2150(2) 0.59265(17) 0.0523(9) Uani 1 1 d .
H26 H 1.0113 0.1720 0.6152 0.063 Uiso 1 1 calc R
C27 C 1.0208(3) 0.13794(15) 0.44466(14) 0.0275(5) Uani 1 1 d .
C28 C 0.9640(4) 0.02248(16) 0.41380(17) 0.0408(7) Uani 1 1 d .
H28 H 0.9089 -0.0207 0.4046 0.049 Uiso 1 1 calc R
C29 C 1.1063(3) 0.03203(16) 0.40664(16) 0.0374(7) Uani 1 1 d .
H29 H 1.1713 -0.0030 0.3911 0.045 Uiso 1 1 calc R
C30 C 0.7639(3) 0.09883(17) 0.45456(19) 0.0414(7) Uani 1 1 d .
H30A H 0.7676 0.1145 0.5050 0.062 Uiso 1 1 calc R
H30B H 0.7087 0.0535 0.4478 0.062 Uiso 1 1 calc R
H30C H 0.7153 0.1360 0.4227 0.062 Uiso 1 1 calc R
C31 C 1.2865(3) 0.13340(18) 0.42656(17) 0.0380(7) Uani 1 1 d .
H31A H 1.2798 0.1862 0.4242 0.057 Uiso 1 1 calc R
H31B H 1.3303 0.1154 0.3847 0.057 Uiso 1 1 calc R
H31C H 1.3480 0.1191 0.4711 0.057 Uiso 1 1 calc R
N1 N 0.8828(3) 0.25134(13) 0.32511(12) 0.0304(5) Uani 1 1 d .
N2 N 0.7618(2) 0.31444(13) 0.39406(12) 0.0289(5) Uani 1 1 d .
N3 N 0.9128(3) 0.08764(12) 0.43710(13) 0.0317(5) Uani 1 1 d .
N4 N 1.1402(2) 0.10295(12) 0.42625(12) 0.0299(5) Uani 1 1 d .
F1 F 0.5045(3) 0.34168(14) 0.1596(2) 0.1150(13) Uani 1 1 d .
F2 F 0.6648(3) 0.43024(17) 0.18751(16) 0.0969(10) Uani 1 1 d .
F3 F 0.4558(4) 0.4267(2) 0.23170(15) 0.1109(12) Uani 1 1 d .
F4 F 0.4938(4) 0.51058(15) 0.1505(2) 0.1379(17) Uani 1 1 d .
F5 F 0.3335(2) 0.42365(13) 0.11815(16) 0.0754(7) Uani 1 1 d .
F6 F 0.5438(4) 0.4256(3) 0.07621(16) 0.179(2) Uani 1 1 d .
P1 P 0.49944(8) 0.42653(5) 0.15323(4) 0.0368(2) Uani 1 1 d .
Ni1 Ni 1.00433(3) 0.234048(18) 0.478251(17) 0.02476(12) Uani 1 1 d .

loop_
_atom_site_aniso_label
_atom_site_aniso_U_11
_atom_site_aniso_U_22
_atom_site_aniso_U_33
_atom_site_aniso_U_23
_atom_site_aniso_U_13
_atom_site_aniso_U_12
C1 0.0266(12) 0.0206(12) 0.0228(12) 0.0004(10) 0.0053(9) 0.0000(10)
C2 0.0462(17) 0.0472(19) 0.0259(14) 0.0014(13) -0.0040(12) 0.0127(14)
C3 0.0389(16) 0.0480(19) 0.0318(15) 0.0008(13) -0.0013(12) 0.0172(14)
C4 0.0371(15) 0.0367(16) 0.0198(12) -0.0005(11) 0.0082(10) 0.0076(12)
C5 0.0464(17) 0.0413(18) 0.0297(15) 0.0024(13) 0.0139(13) 0.0010(13)
C6 0.0417(17) 0.058(2) 0.0366(17) 0.0054(15) 0.0158(13) 0.0028(15)
C7 0.0520(19) 0.054(2) 0.0227(14) 0.0019(14) 0.0123(12) 0.0172(15)
C8 0.0573(19) 0.0416(18) 0.0248(14) -0.0044(13) 0.0084(13) 0.0119(15)
C9 0.0441(16) 0.0391(16) 0.0207(13) -0.0021(12) 0.0042(11) 0.0056(13)
C10 0.067(2) 0.045(2) 0.069(2) -0.0073(18) 0.0335(19) -0.0154(18)
C11 0.062(2) 0.076(3) 0.0413(19) 0.0027(18) 0.0206(16) 0.031(2)
C12 0.0508(19) 0.050(2) 0.0388(17) -0.0145(15) 0.0043(14) -0.0047(15)
C13 0.0277(13) 0.0240(13) 0.0295(13) -0.0005(11) 0.0044(10) 0.0076(10)
C14 0.0262(13) 0.0305(15) 0.0377(15) -0.0013(12) 0.0086(11) 0.0019(11)
C15 0.0320(14) 0.0343(16) 0.0367(15) -0.0017(12) 0.0118(11) 0.0028(12)
C16 0.0339(14) 0.0285(15) 0.0363(15) -0.0030(12) 0.0021(11) 0.0096(11)
C17 0.0394(16) 0.0235(14) 0.0438(17) 0.0001(12) 0.0045(12) 0.0040(12)
C18 0.0351(15) 0.0289(15) 0.0343(15) 0.0055(12) 0.0089(11) 0.0060(12)
C19 0.0423(17) 0.0371(18) 0.070(2) -0.0128(16) 0.0275(16) -0.0098(14)
C20 0.0482(18) 0.0375(18) 0.0435(17) -0.0104(14) 0.0049(14) 0.0111(14)
C21 0.065(2) 0.0316(17) 0.055(2) 0.0075(15) 0.0280(17) 0.0004(15)
C22 0.0493(19) 0.050(2) 0.0344(16) -0.0121(14) -0.0145(14) 0.0213(15)
C23 0.0433(18) 0.044(2) 0.053(2) -0.0141(16) -0.0161(15) -0.0031(15)
C24 0.058(2) 0.0349(17) 0.0448(18) -0.0191(15) -0.0192(15) 0.0140(15)
C25 0.0480(19) 0.077(3) 0.0248(15) -0.0216(16) -0.0013(13) 0.0136(18)
C26 0.079(3) 0.052(2) 0.0230(15) 0.0014(14) -0.0050(15) -0.0031(18)
C27 0.0330(13) 0.0254(13) 0.0233(13) 0.0013(10) 0.0008(10) 0.0035(11)
C28 0.0532(19) 0.0227(14) 0.0473(18) -0.0061(13) 0.0092(14) 0.0005(13)
C29 0.0470(17) 0.0255(15) 0.0405(16) -0.0047(12) 0.0083(13) 0.0079(12)
C30 0.0383(16) 0.0329(16) 0.0552(19) -0.0043(14) 0.0143(14) -0.0030(13)
C31 0.0325(15) 0.0429(18) 0.0386(16) -0.0015(14) 0.0042(12) 0.0046(13)
N1 0.0342(12) 0.0345(13) 0.0227(11) -0.0018(9) 0.0045(9) 0.0067(10)
N2 0.0303(11) 0.0303(12) 0.0261(11) 0.0000(9) 0.0029(9) 0.0071(9)
N3 0.0370(12) 0.0221(11) 0.0366(13) -0.0039(10) 0.0072(10) 0.0011(9)
N4 0.0362(12) 0.0251(12) 0.0282(12) -0.0026(9) 0.0037(9) 0.0054(9)
F1 0.093(2) 0.0474(15) 0.186(3) -0.0262(18) -0.058(2) 0.0184(14)
F2 0.0512(13) 0.120(2) 0.110(2) 0.0598(19) -0.0289(13) -0.0302(14)
F3 0.124(2) 0.157(3) 0.0586(17) 0.0258(18) 0.0365(16) 0.047(2)
F4 0.161(3) 0.0483(16) 0.174(3) 0.0361(19) -0.103(3) -0.0311(18)
F5 0.0464(12) 0.0545(14) 0.118(2) 0.0045(14) -0.0180(12) 0.0016(10)
F6 0.109(3) 0.383(8) 0.0480(17) 0.022(3) 0.0238(17) 0.047(3)
P1 0.0370(4) 0.0399(5) 0.0323(4) 0.0031(3) 0.0000(3) -0.0063(3)
Ni1 0.02844(19) 0.02186(19) 0.02316(18) -0.00268(13) -0.00006(13) 0.00359(13)

loop_
_atom_type_symbol
_atom_type_description
_atom_type_scat_dispersion_real
_atom_type_scat_dispersion_imag
_atom_type_scat_source
C C 0.0033 0.0016 'International Tables Vol C Tables 4.2.6.8 and 6.1.1.4'
H H 0.0000 0.0000 'International Tables Vol C Tables 4.2.6.8 and 6.1.1.4'
N N 0.0061 0.0033 'International Tables Vol C Tables 4.2.6.8 and 6.1.1.4'
F F 0.0171 0.0103 'International Tables Vol C Tables 4.2.6.8 and 6.1.1.4'
P P 0.1023 0.0942 'International Tables Vol C Tables 4.2.6.8 and 6.1.1.4'
Ni Ni 0.3393 1.1124 'International Tables Vol C Tables 4.2.6.8 and 6.1.1.4'

loop_
_geom_angle_atom_site_label_1
_geom_angle_atom_site_label_2
_geom_angle_atom_site_label_3
_geom_angle
N1 C1 N2 103.1(2)
N1 C1 Ni1 128.18(19)
N2 C1 Ni1 128.50(18)
C3 C2 N1 107.3(3)
C3 C2 H2 126.4
N1 C2 H2 126.4
C2 C3 N2 106.8(2)
C2 C3 H3 126.6
N2 C3 H3 126.6
C9 C4 C5 122.0(3)
C9 C4 N1 119.5(3)
C5 C4 N1 118.1(3)
C6 C5 C4 117.6(3)
C6 C5 C10 120.5(3)
C4 C5 C10 121.9(3)
C7 C6 C5 121.9(3)
C7 C6 H6 119.1
C5 C6 H6 119.1
C8 C7 C6 118.3(3)
C8 C7 C11 121.6(3)
C6 C7 C11 120.1(3)
C7 C8 C9 122.9(3)
C7 C8 H8 118.6
C9 C8 H8 118.6
C8 C9 C4 117.1(3)
C8 C9 C12 120.4(3)
C4 C9 C12 122.5(3)
C5 C10 H10A 109.5
C5 C10 H10B 109.5
H10A C10 H10B 109.5
C5 C10 H10C 109.5
H10A C10 H10C 109.5
H10B C10 H10C 109.5
C7 C11 H11A 109.5
C7 C11 H11B 109.5
H11A C11 H11B 109.5
C7 C11 H11C 109.5
H11A C11 H11C 109.5
H11B C11 H11C 109.5
C9 C12 H12A 109.5
C9 C12 H12B 109.5
H12A C12 H12B 109.5
C9 C12 H12C 109.5
H12A C12 H12C 109.5
H12B C12 H12C 109.5
C14 C13 C18 121.4(2)
C14 C13 N2 121.2(2)
C18 C13 N2 117.3(2)
C13 C14 C15 118.1(3)
C13 C14 C19 121.3(3)
C15 C14 C19 120.6(3)
C14 C15 C16 122.0(3)
C14 C15 H15 119.0
C16 C15 H15 119.0
C17 C16 C15 118.0(3)
C17 C16 C20 120.9(3)
C15 C16 C20 121.1(3)
C18 C17 C16 122.1(3)
C18 C17 H17 119.0
C16 C17 H17 119.0
C17 C18 C13 118.3(3)
C17 C18 C21 121.0(3)
C13 C18 C21 120.7(3)
C14 C19 H19A 109.5
C14 C19 H19B 109.5
H19A C19 H19B 109.5
C14 C19 H19C 109.5
H19A C19 H19C 109.5
H19B C19 H19C 109.5
C16 C20 H20A 109.5
C16 C20 H20B 109.5
H20A C20 H20B 109.5
C16 C20 H20C 109.5
H20A C20 H20C 109.5
H20B C20 H20C 109.5
C18 C21 H21A 109.5
C18 C21 H21B 109.5
H21A C21 H21B 109.5
C18 C21 H21C 109.5
H21A C21 H21C 109.5
H21B C21 H21C 109.5
C23 C22 C26 108.5(3)
C23 C22 Ni1 72.66(18)
C26 C22 Ni1 71.61(18)
C23 C22 H22 125.8
C26 C22 H22 125.8
Ni1 C22 H22 121.7
C22 C23 C24 107.0(3)
C22 C23 Ni1 69.63(18)
C24 C23 Ni1 68.58(17)
C22 C23 H23 126.5
C24 C23 H23 126.5
Ni1 C23 H23 126.8
C23 C24 C25 109.4(3)
C23 C24 Ni1 72.79(18)
C25 C24 Ni1 73.72(19)
C23 C24 H24 125.3
C25 C24 H24 125.3
Ni1 C24 H24 119.9
C26 C25 C24 106.9(3)
C26 C25 Ni1 70.22(18)
C24 C25 Ni1 67.86(17)
C26 C25 H25 126.5
C24 C25 H25 126.5
Ni1 C25 H25 126.9
C25 C26 C22 107.8(3)
C25 C26 Ni1 72.27(19)
C22 C26 Ni1 69.07(18)
C25 C26 H26 126.1
C22 C26 H26 126.1
Ni1 C26 H26 124.2
N4 C27 N3 104.4(2)
N4 C27 Ni1 129.2(2)
N3 C27 Ni1 126.3(2)
C29 C28 N3 106.8(3)
C29 C28 H28 126.6
N3 C28 H28 126.6
C28 C29 N4 106.8(3)
C28 C29 H29 126.6
N4 C29 H29 126.6
N3 C30 H30A 109.5
N3 C30 H30B 109.5
H30A C30 H30B 109.5
N3 C30 H30C 109.5
H30A C30 H30C 109.5
H30B C30 H30C 109.5
N4 C31 H31A 109.5
N4 C31 H31B 109.5
H31A C31 H31B 109.5
N4 C31 H31C 109.5
H31A C31 H31C 109.5
H31B C31 H31C 109.5
C1 N1 C2 111.3(2)
C1 N1 C4 127.0(2)
C2 N1 C4 121.1(2)
C1 N2 C3 111.5(2)
C1 N2 C13 127.4(2)
C3 N2 C13 119.8(2)
C27 N3 C28 111.1(2)
C27 N3 C30 124.9(2)
C28 N3 C30 123.9(2)
C27 N4 C29 110.9(2)
C27 N4 C31 126.1(2)
C29 N4 C31 123.0(2)
F6 P1 F4 89.5(3)
F6 P1 F3 179.3(2)
F4 P1 F3 91.0(2)
F6 P1 F2 91.51(19)
F4 P1 F2 89.79(17)
F3 P1 F2 88.03(17)
F6 P1 F1 92.9(3)
F4 P1 F1 177.5(2)
F3 P1 F1 86.5(2)
F2 P1 F1 89.71(15)
F6 P1 F5 88.06(18)
F4 P1 F5 89.64(16)
F3 P1 F5 92.41(18)
F2 P1 F5 179.28(15)
F1 P1 F5 90.88(14)
C27 Ni1 C1 96.91(11)
C27 Ni1 C24 160.69(12)
C1 Ni1 C24 102.37(12)
C27 Ni1 C22 96.74(12)
C1 Ni1 C22 161.06(13)
C24 Ni1 C22 64.25(12)
C27 Ni1 C26 99.55(13)
C1 Ni1 C26 148.90(13)
C24 Ni1 C26 63.92(14)
C22 Ni1 C26 39.32(14)
C27 Ni1 C23 126.69(12)
C1 Ni1 C23 123.57(13)
C24 Ni1 C23 38.64(13)
C22 Ni1 C23 37.71(14)
C26 Ni1 C23 64.14(15)
C27 Ni1 C25 131.88(14)
C1 Ni1 C25 114.39(12)
C24 Ni1 C25 38.42(15)
C22 Ni1 C25 64.31(13)
C26 Ni1 C25 37.52(14)
C23 Ni1 C25 64.15(14)

loop_
_geom_bond_atom_site_label_1
_geom_bond_atom_site_label_2
_geom_bond_distance
C1 N1 1.365(3)
C1 N2 1.373(3)
C1 Ni1 1.906(3)
C2 C3 1.330(4)
C2 N1 1.391(4)
C2 H2 0.9500
C3 N2 1.387(4)
C3 H3 0.9500
C4 C9 1.395(4)
C4 C5 1.402(4)
C4 N1 1.436(3)
C5 C6 1.392(4)
C5 C10 1.508(5)
C6 C7 1.389(5)
C6 H6 0.9500
C7 C8 1.374(5)
C7 C11 1.511(4)
C8 C9 1.393(4)
C8 H8 0.9500
C9 C12 1.502(4)
C10 H10A 0.9800
C10 H10B 0.9800
C10 H10C 0.9800
C11 H11A 0.9800
C11 H11B 0.9800
C11 H11C 0.9800
C12 H12A 0.9800
C12 H12B 0.9800
C12 H12C 0.9800
C13 C14 1.388(4)
C13 C18 1.403(4)
C13 N2 1.443(3)
C14 C15 1.393(4)
C14 C19 1.503(4)
C15 C16 1.393(4)
C15 H15 0.9500
C16 C17 1.387(4)
C16 C20 1.506(4)
C17 C18 1.384(4)
C17 H17 0.9500
C18 C21 1.514(4)
C19 H19A 0.9800
C19 H19B 0.9800
C19 H19C 0.9800
C20 H20A 0.9800
C20 H20B 0.9800
C20 H20C 0.9800
C21 H21A 0.9800
C21 H21B 0.9800
C21 H21C 0.9800
C22 C23 1.378(5)
C22 C26 1.433(5)
C22 Ni1 2.112(3)
C22 H22 0.9500
C23 C24 1.406(5)
C23 Ni1 2.151(3)
C23 H23 0.9500
C24 C25 1.406(5)
C24 Ni1 2.096(3)
C24 H24 0.9500
C25 C26 1.389(5)
C25 Ni1 2.172(3)
C25 H25 0.9500
C26 Ni1 2.146(3)
C26 H26 0.9500
C27 N4 1.354(3)
C27 N3 1.355(4)
C27 Ni1 1.899(3)
C28 C29 1.341(4)
C28 N3 1.384(4)
C28 H28 0.9500
C29 N4 1.388(4)
C29 H29 0.9500
C30 N3 1.458(4)
C30 H30A 0.9800
C30 H30B 0.9800
C30 H30C 0.9800
C31 N4 1.456(4)
C31 H31A 0.9800
C31 H31B 0.9800
C31 H31C 0.9800
F1 P1 1.576(3)
F2 P1 1.574(2)
F3 P1 1.564(3)
F4 P1 1.558(3)
F5 P1 1.583(2)
F6 P1 1.540(3)

loop_
_geom_torsion_atom_site_label_1
_geom_torsion_atom_site_label_2
_geom_torsion_atom_site_label_3
_geom_torsion_atom_site_label_4
_geom_torsion
N1 C2 C3 N2 0.4(4)
C9 C4 C5 C6 -4.8(4)
N1 C4 C5 C6 -178.2(3)
C9 C4 C5 C10 174.1(3)
N1 C4 C5 C10 0.8(4)
C4 C5 C6 C7 0.1(5)
C10 C5 C6 C7 -178.9(3)
C5 C6 C7 C8 3.1(5)
C5 C6 C7 C11 -177.6(3)
C6 C7 C8 C9 -1.8(5)
C11 C7 C8 C9 178.9(3)
C7 C8 C9 C4 -2.7(4)
C7 C8 C9 C12 174.6(3)
C5 C4 C9 C8 6.1(4)
N1 C4 C9 C8 179.3(2)
C5 C4 C9 C12 -171.1(3)
N1 C4 C9 C12 2.1(4)
C18 C13 C14 C15 -2.0(4)
N2 C13 C14 C15 -178.2(2)
C18 C13 C14 C19 178.9(3)
N2 C13 C14 C19 2.7(4)
C13 C14 C15 C16 1.1(4)
C19 C14 C15 C16 -179.9(3)
C14 C15 C16 C17 0.5(4)
C14 C15 C16 C20 -179.9(3)
C15 C16 C17 C18 -1.1(4)
C20 C16 C17 C18 179.2(3)
C16 C17 C18 C13 0.2(4)
C16 C17 C18 C21 -179.1(3)
C14 C13 C18 C17 1.4(4)
N2 C13 C18 C17 177.7(2)
C14 C13 C18 C21 -179.3(3)
N2 C13 C18 C21 -3.0(4)
C26 C22 C23 C24 -4.5(4)
Ni1 C22 C23 C24 58.6(2)
C26 C22 C23 Ni1 -63.1(2)
C22 C23 C24 C25 5.9(4)
Ni1 C23 C24 C25 65.1(2)
C22 C23 C24 Ni1 -59.3(2)
C23 C24 C25 C26 -4.9(4)
Ni1 C24 C25 C26 59.6(2)
C23 C24 C25 Ni1 -64.5(2)
C24 C25 C26 C22 2.1(4)
Ni1 C25 C26 C22 60.2(2)
C24 C25 C26 Ni1 -58.1(2)
C23 C22 C26 C25 1.5(4)
Ni1 C22 C26 C25 -62.2(2)
C23 C22 C26 Ni1 63.8(2)
N3 C28 C29 N4 0.4(3)
N2 C1 N1 C2 -0.6(3)
Ni1 C1 N1 C2 174.6(2)
N2 C1 N1 C4 170.4(3)
Ni1 C1 N1 C4 -14.4(4)
C3 C2 N1 C1 0.1(4)
C3 C2 N1 C4 -171.5(3)
C9 C4 N1 C1 114.8(3)
C5 C4 N1 C1 -71.7(4)
C9 C4 N1 C2 -75.0(4)
C5 C4 N1 C2 98.5(3)
N1 C1 N2 C3 0.9(3)
Ni1 C1 N2 C3 -174.3(2)
N1 C1 N2 C13 -165.9(3)
Ni1 C1 N2 C13 18.9(4)
C2 C3 N2 C1 -0.9(4)
C2 C3 N2 C13 167.1(3)
C14 C13 N2 C1 -94.5(3)
C18 C13 N2 C1 89.2(3)
C14 C13 N2 C3 99.7(3)
C18 C13 N2 C3 -76.7(3)
N4 C27 N3 C28 -0.5(3)
Ni1 C27 N3 C28 -177.8(2)
N4 C27 N3 C30 176.6(3)
Ni1 C27 N3 C30 -0.8(4)
C29 C28 N3 C27 0.0(3)
C29 C28 N3 C30 -177.1(3)
N3 C27 N4 C29 0.7(3)
Ni1 C27 N4 C29 178.0(2)
N3 C27 N4 C31 -179.0(2)
Ni1 C27 N4 C31 -1.7(4)
C28 C29 N4 C27 -0.7(3)
C28 C29 N4 C31 179.0(3)
N4 C27 Ni1 C1 113.2(2)
N3 C27 Ni1 C1 -70.1(2)
N4 C27 Ni1 C24 -63.5(5)
N3 C27 Ni1 C24 113.2(4)
N4 C27 Ni1 C22 -53.6(3)
N3 C27 Ni1 C22 123.1(2)
N4 C27 Ni1 C26 -93.3(3)
N3 C27 Ni1 C26 83.4(3)
N4 C27 Ni1 C23 -28.5(3)
N3 C27 Ni1 C23 148.2(2)
N4 C27 Ni1 C25 -114.9(3)
N3 C27 Ni1 C25 61.8(3)
N1 C1 Ni1 C27 -35.6(3)
N2 C1 Ni1 C27 138.4(2)
N1 C1 Ni1 C24 143.3(2)
N2 C1 Ni1 C24 -42.7(3)
N1 C1 Ni1 C22 100.2(4)
N2 C1 Ni1 C22 -85.8(4)
N1 C1 Ni1 C26 -157.3(3)
N2 C1 Ni1 C26 16.7(4)
N1 C1 Ni1 C23 107.8(3)
N2 C1 Ni1 C23 -78.2(3)
N1 C1 Ni1 C25 -178.1(2)
N2 C1 Ni1 C25 -4.1(3)
C23 C24 Ni1 C27 47.4(5)
C25 C24 Ni1 C27 -69.5(5)
C23 C24 Ni1 C1 -129.2(2)
C25 C24 Ni1 C1 113.81(19)
C23 C24 Ni1 C22 36.5(2)
C25 C24 Ni1 C22 -80.4(2)
C23 C24 Ni1 C26 80.5(2)
C25 C24 Ni1 C26 -36.5(2)
C25 C24 Ni1 C23 -117.0(3)
C23 C24 Ni1 C25 117.0(3)
C23 C22 Ni1 C27 146.2(2)
C26 C22 Ni1 C27 -96.9(2)
C23 C22 Ni1 C1 10.3(5)
C26 C22 Ni1 C1 127.3(4)
C23 C22 Ni1 C24 -37.4(2)
C26 C22 Ni1 C24 79.5(2)
C23 C22 Ni1 C26 -117.0(3)
C26 C22 Ni1 C23 117.0(3)
C23 C22 Ni1 C25 -80.3(2)
C26 C22 Ni1 C25 36.7(2)
C25 C26 Ni1 C27 -153.2(2)
C22 C26 Ni1 C27 89.0(2)
C25 C26 Ni1 C1 -32.2(4)
C22 C26 Ni1 C1 -150.0(2)
C25 C26 Ni1 C24 37.4(2)
C22 C26 Ni1 C24 -80.5(2)
C25 C26 Ni1 C22 117.8(3)
C25 C26 Ni1 C23 80.5(2)
C22 C26 Ni1 C23 -37.3(2)
C22 C26 Ni1 C25 -117.8(3)
C22 C23 Ni1 C27 -43.6(3)
C24 C23 Ni1 C27 -162.3(2)
C22 C23 Ni1 C1 -176.01(19)
C24 C23 Ni1 C1 65.3(3)
C22 C23 Ni1 C24 118.7(3)
C24 C23 Ni1 C22 -118.7(3)
C22 C23 Ni1 C26 38.9(2)
C24 C23 Ni1 C26 -79.9(2)
C22 C23 Ni1 C25 80.7(2)
C24 C23 Ni1 C25 -38.0(2)
C26 C25 Ni1 C27 36.7(3)
C24 C25 Ni1 C27 155.41(19)
C26 C25 Ni1 C1 162.4(2)
C24 C25 Ni1 C1 -78.9(2)
C26 C25 Ni1 C24 -118.7(3)
C26 C25 Ni1 C22 -38.5(2)
C24 C25 Ni1 C22 80.3(2)
C24 C25 Ni1 C26 118.7(3)
C26 C25 Ni1 C23 -80.5(2)
C24 C25 Ni1 C23 38.20(19)
